data_7156499
loop_
_publ_author_name
'Pijeat, Joffrey'
'Dappe, Yannick J.'
'Thu\'ery, Pierre'
'Campidelli, St\'ephane'

_publ_section_title
;
 Synthesis and Suzuki-Miyaura cross coupling reactions for post-synthetic
 modification of a tetrabromo-anthracenyl porphyrin.
;
_journal_issue 43
_journal_name_full 'Organic &amp; biomolecular chemistry'
_journal_page_first 8106
_journal_page_last 8114
_journal_paper_doi 10.1039/c8ob02150c
_journal_volume 16
_journal_year 2018
_chemical_absolute_configuration unk
_chemical_formula_sum 'C81 H45 Br4 N5 Zn'
_chemical_formula_weight 1473.23
_space_group_crystal_system tetragonal
_space_group_IT_number 79
_space_group_name_Hall 'I 4'
_space_group_name_H-M_alt 'I 4'
_symmetry_space_group_name_Hall 'I 4'
_symmetry_space_group_name_H-M 'I 4'
_atom_sites_solution_hydrogens mixed
_atom_sites_solution_primary dual
_audit_creation_method SHELXL-2014
_audit_update_record
;
2018-07-11 deposited with the CCDC.
2018-10-09 downloaded from the CCDC.
;
_cell_angle_alpha 90
_cell_angle_beta 90
_cell_angle_gamma 90
_cell_formula_units_Z 2
_cell_length_a 14.8911(18)
_cell_length_b 14.8911(18)
_cell_length_c 14.4517(16)
_cell_measurement_reflns_used 26163
_cell_measurement_temperature 150(2)
_cell_measurement_theta_max 25.65
_cell_measurement_theta_min 3.37
_cell_volume 3204.6(7)
_computing_cell_refinement 'HKL2000 (Otwinowski & Minor, 1997)'
_computing_data_collection 'COLLECT (Nonius, 1998)'
_computing_data_reduction 'HKL2000 (Otwinowski & Minor, 1997)'
_computing_molecular_graphics 'SHELXTL (Sheldrick, 2008)'
_computing_publication_material 'SHELXTL (Sheldrick, 2008); PLATON (Spek, 2003)'
_computing_structure_refinement 'SHELXL (Sheldrick, 2015)'
_computing_structure_solution 'SHELXT (Sheldrick, 2015)'
_diffrn_ambient_temperature 150(2)
_diffrn_measured_fraction_theta_full 0.993
_diffrn_measured_fraction_theta_max 0.994
_diffrn_measurement_device_type 'Nonius Kappa-CCD area-detector diffractometer'
_diffrn_measurement_method 'two \f and three \w scans with 2\% steps (268 frames)'
_diffrn_radiation_monochromator graphite
_diffrn_radiation_source 'fine-focus sealed tube'
_diffrn_radiation_type MoK\a
_diffrn_radiation_wavelength 0.71073
_diffrn_reflns_av_R_equivalents 0.0961
_diffrn_reflns_av_unetI/netI 0.0709
_diffrn_reflns_Laue_measured_fraction_full 0.993
_diffrn_reflns_Laue_measured_fraction_max 0.994
_diffrn_reflns_limit_h_max 16
_diffrn_reflns_limit_h_min -18
_diffrn_reflns_limit_k_max 18
_diffrn_reflns_limit_k_min -18
_diffrn_reflns_limit_l_max 17
_diffrn_reflns_limit_l_min -17
_diffrn_reflns_number 26163
_diffrn_reflns_point_group_measured_fraction_full 0.994
_diffrn_reflns_point_group_measured_fraction_max 0.994
_diffrn_reflns_theta_full 25.242
_diffrn_reflns_theta_max 25.650
_diffrn_reflns_theta_min 3.368
_diffrn_standards_decay_% 0
_diffrn_standards_interval_time 0
_diffrn_standards_number 0
_exptl_absorpt_coefficient_mu 2.928
_exptl_absorpt_correction_T_max 0.791
_exptl_absorpt_correction_T_min 0.572
_exptl_absorpt_correction_type multi-scan
_exptl_absorpt_process_details 'SCALEPACK (Otwinowski & Minor, 1997)'
_exptl_crystal_colour 'dark purple'
_exptl_crystal_density_diffrn 1.527
_exptl_crystal_description platelet
_exptl_crystal_F_000 1472
_exptl_crystal_size_max 0.15
_exptl_crystal_size_mid 0.13
_exptl_crystal_size_min 0.08
_refine_diff_density_max 1.268
_refine_diff_density_min -0.439
_refine_diff_density_rms 0.085
_refine_ls_abs_structure_details
;
 Refined as an inversion twin.
;
_refine_ls_abs_structure_Flack 0.47(3)
_refine_ls_extinction_method none
_refine_ls_goodness_of_fit_ref 1.085
_refine_ls_hydrogen_treatment constr
_refine_ls_matrix_type full
_refine_ls_number_parameters 218
_refine_ls_number_reflns 3036
_refine_ls_number_restraints 1
_refine_ls_restrained_S_all 1.084
_refine_ls_R_factor_all 0.0851
_refine_ls_R_factor_gt 0.0643
_refine_ls_shift/su_max 0.001
_refine_ls_shift/su_mean 0.000
_refine_ls_structure_factor_coef Fsqd
_refine_ls_weighting_details 'w=1/[\s^2^(Fo^2^)+(0.0844P)^2^+1.1265P] where P=(Fo^2^+2Fc^2^)/3'
_refine_ls_weighting_scheme calc
_refine_ls_wR_factor_gt 0.1541
_refine_ls_wR_factor_ref 0.1619
_reflns_Friedel_coverage 0.920
_reflns_Friedel_fraction_full 0.995
_reflns_Friedel_fraction_max 0.995
_reflns_number_gt 2372
_reflns_number_total 3036
_reflns_threshold_expression 'I > 2\s(I)'
_cod_data_source_file c8ob02150c2.cif
_cod_data_source_block Zn(BrTAP)(py)
_cod_depositor_comments 'Adding full bibliography for 7156499.cif.'
_cod_original_cell_volume 3204.6(9)
_cod_database_code 7156499
_shelx_space_group_comment
;
The symmetry employed for this shelxl refinement is uniquely defined
by the following loop, which should always be used as a source of
symmetry information in preference to the above space-group names.
They are only intended as comments.
;
_shelxl_version_number 2014-3

loop_
_space_group_symop_operation_xyz
'x, y, z'
'-x, -y, z'
'-y, x, z'
'y, -x, z'
'x+1/2, y+1/2, z+1/2'
'-x+1/2, -y+1/2, z+1/2'
'-y+1/2, x+1/2, z+1/2'
'y+1/2, -x+1/2, z+1/2'

loop_
_atom_site_label
_atom_site_type_symbol
_atom_site_fract_x
_atom_site_fract_y
_atom_site_fract_z
_atom_site_U_iso_or_equiv
_atom_site_adp_type
_atom_site_occupancy
_atom_site_site_symmetry_order
_atom_site_calc_flag
_atom_site_refinement_flags_posn
_atom_site_refinement_flags_adp
_atom_site_refinement_flags_occupancy
Zn1 Zn 0.5000 0.5000 0.55061(17) 0.0448(5) Uani 1 4 d S T P
Br1 Br 0.81392(7) 1.06758(6) 0.55326(13) 0.0713(4) Uani 1 1 d . . .
N1 N 0.6303(5) 0.5427(4) 0.5720(5) 0.0423(17) Uani 1 1 d . . .
N2 N 0.5000 0.5000 0.4011(11) 0.052(4) Uani 1 4 d S T P
C1 C 0.7055(6) 0.4911(6) 0.5687(6) 0.042(2) Uani 1 1 d . . .
C2 C 0.7835(6) 0.5469(7) 0.5671(8) 0.052(2) Uani 1 1 d . . .
H2 H 0.8440 0.5265 0.5658 0.062 Uiso 1 1 calc R U .
C3 C 0.7564(7) 0.6343(7) 0.5679(8) 0.053(3) Uani 1 1 d . . .
H3 H 0.7936 0.6862 0.5677 0.064 Uiso 1 1 calc R U .
C4 C 0.6586(6) 0.6319(6) 0.5691(6) 0.043(2) Uani 1 1 d . . .
C5 C 0.6044(6) 0.7064(5) 0.5682(8) 0.044(2) Uani 1 1 d . . .
C6 C 0.6493(6) 0.7983(6) 0.5645(8) 0.046(2) Uani 1 1 d . . .
C7 C 0.6535(7) 0.8509(7) 0.6429(8) 0.054(3) Uani 1 1 d . . .
C8 C 0.7000(8) 0.9367(8) 0.6410(10) 0.068(3) Uani 1 1 d . . .
C9 C 0.7425(6) 0.9615(5) 0.5565(11) 0.054(2) Uani 1 1 d . . .
C10 C 0.7370(7) 0.9111(7) 0.4763(8) 0.054(3) Uani 1 1 d . . .
C11 C 0.6867(7) 0.8272(6) 0.4784(7) 0.045(2) Uani 1 1 d . . .
C12 C 0.6813(6) 0.7763(8) 0.3955(8) 0.058(3) Uani 1 1 d . . .
H12 H 0.6495 0.7210 0.3963 0.070 Uiso 1 1 calc R U .
C13 C 0.7198(9) 0.8035(9) 0.3155(8) 0.072(3) Uani 1 1 d . . .
H13 H 0.7118 0.7692 0.2607 0.086 Uiso 1 1 calc R U .
C14 C 0.7718(9) 0.8828(10) 0.3135(8) 0.074(4) Uani 1 1 d . . .
H14 H 0.8018 0.8999 0.2583 0.088 Uiso 1 1 calc R U .
C15 C 0.7789(7) 0.9344(7) 0.3896(8) 0.061(3) Uani 1 1 d . . .
H15 H 0.8129 0.9882 0.3861 0.073 Uiso 1 1 calc R U .
C16 C 0.6113(8) 0.8262(8) 0.7258(9) 0.070(3) Uani 1 1 d . . .
H16 H 0.5794 0.7711 0.7290 0.084 Uiso 1 1 calc R U .
C17 C 0.6156(12) 0.8809(10) 0.8030(10) 0.094(5) Uani 1 1 d . . .
H17 H 0.5886 0.8620 0.8593 0.113 Uiso 1 1 calc R U .
C18 C 0.6586(14) 0.9623(13) 0.7986(12) 0.126(8) Uani 1 1 d . . .
H18 H 0.6574 1.0012 0.8507 0.151 Uiso 1 1 calc R U .
C19 C 0.7028(11) 0.9883(9) 0.7207(10) 0.099(5) Uani 1 1 d . . .
H19 H 0.7362 1.0426 0.7210 0.119 Uiso 1 1 calc R U .
C20 C 0.4272(13) 0.4727(12) 0.3535(14) 0.050(5) Uani 0.5 1 d . . P
H20 H 0.3744 0.4536 0.3862 0.060 Uiso 0.5 1 d R U P
C21 C 0.4282(17) 0.475(2) 0.2610(17) 0.088(9) Uani 0.5 1 d . . P
H21 H 0.3760 0.4542 0.2285 0.105 Uiso 0.5 1 d R U P
C22 C 0.5000 0.5000 0.2102(19) 0.090(8) Uani 1 4 d S T P
H22 H 0.5000 0.5000 0.1437 0.108 Uiso 1 4 d R U P

loop_
_atom_site_aniso_label
_atom_site_aniso_U_11
_atom_site_aniso_U_22
_atom_site_aniso_U_33
_atom_site_aniso_U_23
_atom_site_aniso_U_13
_atom_site_aniso_U_12
Zn1 0.0408(6) 0.0408(6) 0.0528(10) 0.000 0.000 0.000
Br1 0.0602(6) 0.0427(6) 0.1110(9) 0.0019(8) 0.0091(9) -0.0070(4)
N1 0.046(4) 0.033(3) 0.048(4) -0.005(3) 0.001(3) -0.002(3)
N2 0.049(6) 0.049(6) 0.058(9) 0.000 0.000 0.000
C1 0.046(5) 0.037(4) 0.044(5) -0.002(4) -0.006(4) 0.001(4)
C2 0.045(5) 0.055(5) 0.056(6) -0.009(5) -0.004(5) -0.005(4)
C3 0.051(5) 0.050(5) 0.059(7) -0.015(5) 0.006(5) -0.007(4)
C4 0.038(4) 0.057(5) 0.036(5) -0.004(4) 0.001(4) -0.007(4)
C5 0.044(5) 0.036(4) 0.052(6) -0.004(4) 0.001(5) -0.005(4)
C6 0.043(4) 0.042(5) 0.053(6) 0.005(5) 0.000(5) -0.001(4)
C7 0.051(6) 0.042(6) 0.070(7) -0.016(5) 0.005(5) 0.013(5)
C8 0.054(7) 0.049(7) 0.100(8) -0.007(6) 0.014(7) -0.005(5)
C9 0.047(5) 0.036(4) 0.079(6) 0.000(7) 0.011(7) -0.007(3)
C10 0.042(6) 0.056(7) 0.064(6) 0.017(5) -0.005(5) 0.000(5)
C11 0.045(6) 0.033(5) 0.059(5) 0.013(4) -0.014(5) 0.011(4)
C12 0.036(5) 0.068(7) 0.071(7) 0.013(6) -0.005(5) 0.002(5)
C13 0.084(9) 0.080(9) 0.052(6) 0.013(5) -0.014(6) -0.006(7)
C14 0.075(8) 0.089(9) 0.057(7) 0.012(7) 0.009(6) 0.001(7)
C15 0.056(7) 0.050(6) 0.076(8) 0.016(6) -0.003(5) 0.003(5)
C16 0.073(8) 0.065(7) 0.071(7) -0.016(6) 0.016(6) -0.019(6)
C17 0.132(13) 0.084(10) 0.067(7) -0.024(7) 0.019(8) -0.048(9)
C18 0.156(17) 0.114(13) 0.107(12) -0.053(10) 0.051(12) -0.064(13)
C19 0.137(14) 0.074(9) 0.086(9) -0.031(7) 0.034(9) -0.050(10)
C20 0.048(11) 0.041(10) 0.063(12) 0.008(8) -0.014(9) -0.028(9)
C21 0.055(15) 0.13(3) 0.074(17) 0.027(15) -0.008(12) -0.047(17)
C22 0.099(13) 0.099(13) 0.072(15) 0.000 0.000 0.000

loop_
_atom_type_symbol
_atom_type_description
_atom_type_scat_dispersion_real
_atom_type_scat_dispersion_imag
_atom_type_scat_source
C C 0.0033 0.0016 'International Tables Vol C Tables 4.2.6.8 and 6.1.1.4'
H H 0.0000 0.0000 'International Tables Vol C Tables 4.2.6.8 and 6.1.1.4'
N N 0.0061 0.0033 'International Tables Vol C Tables 4.2.6.8 and 6.1.1.4'
Zn Zn 0.2839 1.4301 'International Tables Vol C Tables 4.2.6.8 and 6.1.1.4'
Br Br -0.2901 2.4595 'International Tables Vol C Tables 4.2.6.8 and 6.1.1.4'

loop_
_geom_angle_atom_site_label_1
_geom_angle_atom_site_label_2
_geom_angle_atom_site_label_3
_geom_angle
_geom_angle_site_symmetry_1
_geom_angle_site_symmetry_3
N1 Zn1 N1 88.72(6) 2_665 3_655
N1 Zn1 N1 88.72(6) 2_665 4_565
N1 Zn1 N1 162.8(4) 3_655 4_565
N1 Zn1 N1 162.8(4) 2_665 .
N1 Zn1 N1 88.72(6) 3_655 .
N1 Zn1 N1 88.72(6) 4_565 .
N1 Zn1 N2 98.6(2) 2_665 .
N1 Zn1 N2 98.6(2) 3_655 .
N1 Zn1 N2 98.6(2) 4_565 .
N1 Zn1 N2 98.6(2) . .
C1 N1 C4 106.8(7) . .
C1 N1 Zn1 126.5(6) . .
C4 N1 Zn1 124.9(6) . .
C20 N2 C20 74.8(10) . 3_655
C20 N2 C20 118(2) . 2_665
C20 N2 C20 74.8(10) 3_655 2_665
C20 N2 C20 74.8(10) . 4_565
C20 N2 C20 118(2) 3_655 4_565
C20 N2 C20 74.8(10) 2_665 4_565
C20 N2 Zn1 120.8(11) . .
C20 N2 Zn1 120.8(11) 3_655 .
C20 N2 Zn1 120.8(11) 2_665 .
C20 N2 Zn1 120.8(11) 4_565 .
N1 C1 C5 125.0(8) . 4_565
N1 C1 C2 110.0(8) . .
C5 C1 C2 124.9(8) 4_565 .
C3 C2 C1 108.3(9) . .
C3 C2 H2 125.9 . .
C1 C2 H2 125.9 . .
C2 C3 C4 105.8(8) . .
C2 C3 H3 127.1 . .
C4 C3 H3 127.1 . .
C5 C4 N1 126.4(8) . .
C5 C4 C3 124.6(8) . .
N1 C4 C3 109.0(8) . .
C4 C5 C1 125.4(7) . 3_655
C4 C5 C6 118.0(8) . .
C1 C5 C6 116.6(7) 3_655 .
C7 C6 C11 121.7(8) . .
C7 C6 C5 120.1(10) . .
C11 C6 C5 118.1(9) . .
C6 C7 C16 122.2(10) . .
C6 C7 C8 120.4(10) . .
C16 C7 C8 117.4(10) . .
C19 C8 C9 123.7(11) . .
C19 C8 C7 119.1(12) . .
C9 C8 C7 117.1(11) . .
C10 C9 C8 123.4(8) . .
C10 C9 Br1 117.6(9) . .
C8 C9 Br1 119.0(10) . .
C9 C10 C15 124.9(10) . .
C9 C10 C11 118.6(9) . .
C15 C10 C11 116.5(10) . .
C12 C11 C6 123.5(9) . .
C12 C11 C10 118.0(10) . .
C6 C11 C10 118.5(9) . .
C13 C12 C11 122.5(11) . .
C13 C12 H12 118.7 . .
C11 C12 H12 118.7 . .
C12 C13 C14 120.0(11) . .
C12 C13 H13 120.0 . .
C14 C13 H13 120.0 . .
C15 C14 C13 120.2(11) . .
C15 C14 H14 119.9 . .
C13 C14 H14 119.9 . .
C14 C15 C10 122.6(11) . .
C14 C15 H15 118.7 . .
C10 C15 H15 118.7 . .
C17 C16 C7 121.0(11) . .
C17 C16 H16 119.5 . .
C7 C16 H16 119.5 . .
C18 C17 C16 120.3(13) . .
C18 C17 H17 119.9 . .
C16 C17 H17 119.9 . .
C19 C18 C17 121.0(13) . .
C19 C18 H18 119.5 . .
C17 C18 H18 119.5 . .
C18 C19 C8 121.1(13) . .
C18 C19 H19 119.5 . .
C8 C19 H19 119.5 . .
C21 C20 N2 119.6(18) . .
C21 C20 C20 88.3(15) . 4_565
N2 C20 C20 52.6(5) . 4_565
C21 C20 C20 90.1(15) . 3_655
N2 C20 C20 52.6(5) . 3_655
C20 C20 C20 90.002(8) 4_565 3_655
C21 C20 H20 120.6 . .
N2 C20 H20 119.7 . .
C20 C20 H20 127.4 4_565 .
C20 C20 H20 128.6 3_655 .
C20 C21 C22 124(2) . .
C20 C21 C21 91.7(14) . 4_565
C22 C21 C21 53.6(7) . 4_565
C20 C21 C21 89.8(16) . 3_655
C22 C21 C21 53.6(7) . 3_655
C21 C21 C21 90.000(10) 4_565 3_655
C20 C21 H21 118.0 . .
C22 C21 H21 117.7 . .
C21 C21 H21 130.4 4_565 .
C21 C21 H21 125.8 3_655 .
C21 C22 C21 114(3) . 2_665
C21 C22 C21 72.8(13) . 4_565
C21 C22 C21 72.8(13) 2_665 4_565
C21 C22 C21 72.8(14) . 3_655
C21 C22 C21 72.8(14) 2_665 3_655
C21 C22 C21 114(3) 4_565 3_655
C21 C22 H22 123.0 . .
C21 C22 H22 123.0 2_665 .
C21 C22 H22 123.0 4_565 .
C21 C22 H22 123.0 3_655 .

loop_
_geom_bond_atom_site_label_1
_geom_bond_atom_site_label_2
_geom_bond_distance
_geom_bond_site_symmetry_2
Zn1 N1 2.066(7) 2_665
Zn1 N1 2.066(7) 3_655
Zn1 N1 2.066(7) 4_565
Zn1 N1 2.066(7) .
Zn1 N2 2.160(16) .
Br1 C9 1.905(8) .
N1 C1 1.358(10) .
N1 C4 1.394(11) .
N2 C20 1.347(19) .
N2 C20 1.347(19) 3_655
N2 C20 1.347(19) 2_665
N2 C20 1.347(19) 4_565
C1 C5 1.423(13) 4_565
C1 C2 1.428(13) .
C2 C3 1.364(14) .
C2 H2 0.9500 .
C3 C4 1.457(13) .
C3 H3 0.9500 .
C4 C5 1.372(12) .
C5 C1 1.423(13) 3_655
C5 C6 1.523(12) .
C6 C7 1.379(15) .
C6 C11 1.430(15) .
C7 C16 1.401(16) .
C7 C8 1.453(16) .
C8 C19 1.385(19) .
C8 C9 1.425(19) .
C9 C10 1.383(18) .
C10 C15 1.441(15) .
C10 C11 1.458(14) .
C11 C12 1.420(16) .
C12 C13 1.352(16) .
C12 H12 0.9500 .
C13 C14 1.41(2) .
C13 H13 0.9500 .
C14 C15 1.345(17) .
C14 H14 0.9500 .
C15 H15 0.9500 .
C16 C17 1.382(17) .
C16 H16 0.9500 .
C17 C18 1.37(2) .
C17 H17 0.9500 .
C18 C19 1.36(2) .
C18 H18 0.9500 .
C19 H19 0.9500 .
C20 C21 1.34(3) .
C20 C20 1.64(3) 4_565
C20 C20 1.64(3) 3_655
C20 H20 0.9602 .
C21 C22 1.35(3) .
C21 C21 1.60(3) 4_565
C21 C21 1.60(3) 3_655
C21 H21 0.9602 .
C22 C21 1.35(3) 2_665
C22 C21 1.35(3) 4_565
C22 C21 1.35(3) 3_655
C22 H22 0.9603 .
